data_7005997
loop_
_publ_author_name
'Cheng, Jian-Wen'
'Zheng, Shou-Tian'
'Yang, Guo-Yu'

_publ_section_title
;
 Diversity of crystal structure with different lanthanide ions
 involving in situ oxidation-hydrolysis reaction.
;
_journal_issue 36
_journal_name_full 'Dalton transactions (Cambridge, England : 2003)'
_journal_page_first 4059
_journal_page_last 4066
_journal_paper_doi 10.1039/b708165k
_journal_year 2007
_chemical_formula_sum 'C7 H5 Dy N O5'
_chemical_formula_weight 345.62
_chemical_name_systematic
;
?
;
_space_group_IT_number 60
_symmetry_cell_setting orthorhombic
_symmetry_space_group_name_Hall '-P 2n 2ab'
_symmetry_space_group_name_H-M 'P b c n'
_atom_sites_solution_hydrogens geom
_atom_sites_solution_primary direct
_atom_sites_solution_secondary difmap
_audit_creation_method SHELXL-97
_cell_angle_alpha 90.00
_cell_angle_beta 90.00
_cell_angle_gamma 90.00
_cell_formula_units_Z 8
_cell_length_a 7.4196(4)
_cell_length_b 19.2216(13)
_cell_length_c 12.3604(8)
_cell_measurement_reflns_used 3919
_cell_measurement_temperature 293(2)
_cell_measurement_theta_max 27.4835
_cell_measurement_theta_min 3.1779
_cell_volume 1762.80(19)
_computing_cell_refinement 'CrystalClear (Rigaku Corp., 2000)'
_computing_data_collection 'CrystalClear (Rigaku Corp., 2000)'
_computing_data_reduction 'CrystalClear (Rigaku Corp., 2000)'
_computing_molecular_graphics SHELXTL
_computing_publication_material SHELXTL
_computing_structure_refinement 'SHELXL-97 (Sheldrick, 1997)'
_computing_structure_solution 'SHELXS-97 (Sheldrick, 1990)'
_diffrn_ambient_temperature 293(2)
_diffrn_measured_fraction_theta_full 0.996
_diffrn_measured_fraction_theta_max 0.996
_diffrn_measurement_device_type 'mercury CCD'
_diffrn_measurement_method dtprofit.ref
_diffrn_radiation_monochromator graphite
_diffrn_radiation_source 'fine-focus sealed tube'
_diffrn_radiation_type MoK\a
_diffrn_radiation_wavelength 0.71073
_diffrn_reflns_av_R_equivalents 0.0462
_diffrn_reflns_av_sigmaI/netI 0.0262
_diffrn_reflns_limit_h_max 9
_diffrn_reflns_limit_h_min -7
_diffrn_reflns_limit_k_max 24
_diffrn_reflns_limit_k_min -24
_diffrn_reflns_limit_l_max 15
_diffrn_reflns_limit_l_min -16
_diffrn_reflns_number 12542
_diffrn_reflns_theta_full 27.48
_diffrn_reflns_theta_max 27.48
_diffrn_reflns_theta_min 3.37
_diffrn_standards_decay_% 0
_diffrn_standards_interval_count 0
_diffrn_standards_interval_time .
_diffrn_standards_number 0
_exptl_absorpt_coefficient_mu 8.471
_exptl_absorpt_correction_T_max 0.713
_exptl_absorpt_correction_T_min 0.145
_exptl_absorpt_correction_type multi-scan
_exptl_absorpt_process_details 'SADABS (Sheldrick, 1996)'
_exptl_crystal_colour Yellow
_exptl_crystal_density_diffrn 2.605
_exptl_crystal_density_method 'not measured'
_exptl_crystal_description Prism
_exptl_crystal_F_000 1280
_exptl_crystal_size_max 0.4000
_exptl_crystal_size_mid 0.2000
_exptl_crystal_size_min 0.0400
_refine_diff_density_max 1.502
_refine_diff_density_min -3.304
_refine_diff_density_rms 0.243
_refine_ls_extinction_method none
_refine_ls_goodness_of_fit_ref 1.227
_refine_ls_hydrogen_treatment constr
_refine_ls_matrix_type full
_refine_ls_number_parameters 127
_refine_ls_number_reflns 2020
_refine_ls_number_restraints 0
_refine_ls_restrained_S_all 1.227
_refine_ls_R_factor_all 0.0388
_refine_ls_R_factor_gt 0.0358
_refine_ls_shift/su_max 0.001
_refine_ls_shift/su_mean 0.000
_refine_ls_structure_factor_coef Fsqd
_refine_ls_weighting_details 'calc w=1/[\s^2^(Fo^2^)+(0.0435P)^2^+2.5570P] where P=(Fo^2^+2Fc^2^)/3'
_refine_ls_weighting_scheme calc
_refine_ls_wR_factor_gt 0.0875
_refine_ls_wR_factor_ref 0.0898
_reflns_number_gt 1880
_reflns_number_total 2020
_reflns_threshold_expression >2sigma(I)
_cod_data_source_file b708165k.txt
_cod_data_source_block 8
_cod_depositor_comments
;
The following automatic conversions were performed:
'_exptl_absorpt_correction_type' value 'Multi-scan' changed to
'multi-scan' according to
'/home/saulius/struct/CIF-dictionaries/cif_core.dic' dictionary named
'cif_core.dic' version 2.4.1 from 2010-06-29.

Automatic conversion script
Id: cif_fix_enum 1527 2010-12-29 10:47:43Z saulius 
;
_cod_original_sg_symbol_H-M Pbcn
_cod_database_code 7005997

loop_
_symmetry_equiv_pos_as_xyz
'x, y, z'
'-x+1/2, -y+1/2, z+1/2'
'-x, y, -z+1/2'
'x+1/2, -y+1/2, -z'
'-x, -y, -z'
'x-1/2, y-1/2, -z-1/2'
'x, -y, z-1/2'
'-x-1/2, y-1/2, z'

loop_
_atom_site_label
_atom_site_type_symbol
_atom_site_fract_x
_atom_site_fract_y
_atom_site_fract_z
_atom_site_U_iso_or_equiv
_atom_site_adp_type
_atom_site_occupancy
_atom_site_symmetry_multiplicity
_atom_site_calc_flag
_atom_site_refinement_flags
_atom_site_disorder_assembly
_atom_site_disorder_group
Dy Dy 0.23883(3) 0.265673(11) 0.958794(17) 0.01173(12) Uani 1 1 d . . .
C1 C 0.2334(7) 0.4091(3) 0.9610(4) 0.0232(13) Uani 1 1 d . . .
C2 C 0.2375(6) 0.4875(3) 0.9606(5) 0.0231(16) Uani 1 1 d . . .
C3 C 0.1938(10) 0.5241(3) 0.8672(6) 0.0322(13) Uani 1 1 d . . .
H3A H 0.1611 0.5007 0.8043 0.039 Uiso 1 1 calc R . .
C4 C 0.1999(9) 0.5964(3) 0.8699(5) 0.0340(13) Uani 1 1 d . . .
H4A H 0.1687 0.6206 0.8075 0.041 Uiso 1 1 calc R . .
C5 C 0.2865(9) 0.5970(4) 1.0471(5) 0.0309(14) Uani 1 1 d . . .
H5A H 0.3169 0.6216 1.1093 0.037 Uiso 1 1 calc R . .
C6 C 0.2831(9) 0.5248(3) 1.0522(5) 0.0284(13) Uani 1 1 d . . .
H6A H 0.3111 0.5019 1.1163 0.034 Uiso 1 1 calc R . .
C7 C 0.0865(6) 0.2502(2) 0.7169(3) 0.0132(9) Uani 1 1 d . . .
O1 O 0.1961(7) 0.3775(2) 0.8749(4) 0.0392(10) Uani 1 1 d . . .
O2 O 0.2692(6) 0.3774(3) 1.0473(4) 0.0350(12) Uani 1 1 d . . .
O3 O 0.2315(4) 0.2453(2) 0.7658(4) 0.0201(8) Uani 1 1 d . . .
O4 O 0.0657(5) 0.25416(18) 0.6143(3) 0.0176(7) Uani 1 1 d . . .
O5 O 0.5300(5) 0.25638(18) 0.9137(3) 0.0173(7) Uani 1 1 d . . .
N N 0.2484(5) 0.6331(3) 0.9573(4) 0.0234(12) Uani 1 1 d . . .

loop_
_atom_site_aniso_label
_atom_site_aniso_U_11
_atom_site_aniso_U_22
_atom_site_aniso_U_33
_atom_site_aniso_U_23
_atom_site_aniso_U_13
_atom_site_aniso_U_12
Dy 0.00983(17) 0.01205(17) 0.01332(17) 0.00039(7) -0.00041(7) -0.00005(7)
C1 0.024(3) 0.013(3) 0.032(3) 0.003(2) 0.000(2) 0.0015(18)
C2 0.022(3) 0.013(3) 0.034(4) 0.000(2) -0.001(2) -0.0007(16)
C3 0.043(3) 0.021(3) 0.032(3) -0.001(2) -0.005(3) -0.002(2)
C4 0.046(3) 0.025(3) 0.032(3) 0.006(2) -0.012(3) -0.003(3)
C5 0.038(3) 0.025(3) 0.030(3) -0.003(2) -0.005(3) -0.003(3)
C6 0.041(3) 0.021(3) 0.023(3) 0.001(2) 0.004(3) -0.002(2)
C7 0.013(2) 0.016(2) 0.011(2) -0.0021(18) -0.0004(18) 0.0016(15)
O1 0.066(3) 0.0165(19) 0.035(2) 0.0019(17) -0.017(2) -0.002(2)
O2 0.057(3) 0.020(2) 0.028(2) 0.0001(16) -0.0023(19) 0.0013(17)
O3 0.0132(19) 0.0305(19) 0.017(2) -0.0079(14) -0.0038(13) 0.0012(13)
O4 0.0135(18) 0.0284(18) 0.0109(16) 0.0011(13) 0.0014(13) 0.0030(13)
O5 0.0101(17) 0.0273(18) 0.0144(16) 0.0011(13) -0.0007(14) 0.0003(13)
N 0.022(3) 0.021(3) 0.027(3) 0.0012(17) -0.0031(17) 0.0007(15)

loop_
_atom_type_symbol
_atom_type_description
_atom_type_scat_dispersion_real
_atom_type_scat_dispersion_imag
_atom_type_scat_source
C C 0.0033 0.0016 'International Tables Vol C Tables 4.2.6.8 and 6.1.1.4'
H H 0.0000 0.0000 'International Tables Vol C Tables 4.2.6.8 and 6.1.1.4'
N N 0.0061 0.0033 'International Tables Vol C Tables 4.2.6.8 and 6.1.1.4'
O O 0.0106 0.0060 'International Tables Vol C Tables 4.2.6.8 and 6.1.1.4'
Dy Dy -0.1892 4.4098 'International Tables Vol C Tables 4.2.6.8 and 6.1.1.4'

loop_
_geom_angle_atom_site_label_1
_geom_angle_atom_site_label_2
_geom_angle_atom_site_label_3
_geom_angle
_geom_angle_site_symmetry_1
_geom_angle_site_symmetry_3
_geom_angle_publ_flag
O5 Dy O5 145.49(8) . 4_457 ?
O5 Dy O1 95.22(16) . . ?
O5 Dy O1 112.28(15) 4_457 . ?
O5 Dy O3 76.28(12) . . ?
O5 Dy O3 130.16(12) 4_457 . ?
O1 Dy O3 73.57(14) . . ?
O5 Dy O2 95.37(14) . . ?
O5 Dy O2 85.10(14) 4_457 . ?
O1 Dy O2 54.18(17) . . ?
O3 Dy O2 126.30(15) . . ?
O5 Dy O4 67.04(12) . 2 ?
O5 Dy O4 80.09(12) 4_457 2 ?
O1 Dy O4 123.88(13) . 2 ?
O3 Dy O4 139.98(11) . 2 ?
O2 Dy O4 74.16(13) . 2 ?
O5 Dy O4 142.48(13) . 3_556 ?
O5 Dy O4 66.75(11) 4_457 3_556 ?
O1 Dy O4 78.46(14) . 3_556 ?
O3 Dy O4 66.41(11) . 3_556 ?
O2 Dy O4 109.48(13) . 3_556 ?
O4 Dy O4 145.84(9) 2 3_556 ?
O5 Dy N 83.26(12) . 8_655 ?
O5 Dy N 80.93(13) 4_457 8_655 ?
O1 Dy N 153.39(15) . 8_655 ?
O3 Dy N 80.31(14) . 8_655 ?
O2 Dy N 152.41(15) . 8_655 ?
O4 Dy N 80.05(12) 2 8_655 ?
O4 Dy N 86.63(12) 3_556 8_655 ?
O5 Dy C1 95.53(14) . . ?
O5 Dy C1 99.86(14) 4_457 . ?
O1 Dy C1 27.08(14) . . ?
O3 Dy C1 99.89(15) . . ?
O2 Dy C1 27.11(15) . . ?
O4 Dy C1 99.04(14) 2 . ?
O4 Dy C1 94.63(13) 3_556 . ?
N Dy C1 178.70(14) 8_655 . ?
O5 Dy Dy 166.49(9) . 4_457 ?
O5 Dy Dy 29.74(9) 4_457 4_457 ?
O1 Dy Dy 97.20(13) . 4_457 ?
O3 Dy Dy 102.22(8) . 4_457 ?
O2 Dy Dy 96.18(10) . 4_457 ?
O4 Dy Dy 109.65(8) 2 4_457 ?
O4 Dy Dy 37.03(8) 3_556 4_457 ?
N Dy Dy 83.26(8) 8_655 4_457 ?
C1 Dy Dy 97.94(10) . 4_457 ?
O5 Dy Dy 29.93(9) . 4_557 ?
O5 Dy Dy 116.33(9) 4_457 4_557 ?
O1 Dy Dy 112.10(12) . 4_557 ?
O3 Dy Dy 104.73(8) . 4_557 ?
O2 Dy Dy 86.01(10) . 4_557 ?
O4 Dy Dy 37.14(8) 2 4_557 ?
O4 Dy Dy 164.51(8) 3_556 4_557 ?
N Dy Dy 79.15(9) 8_655 4_557 ?
C1 Dy Dy 99.56(10) . 4_557 ?
Dy Dy Dy 144.613(12) 4_457 4_557 ?
O1 C1 O2 122.1(6) . . ?
O1 C1 C2 119.0(5) . . ?
O2 C1 C2 118.9(5) . . ?
O1 C1 Dy 60.7(3) . . ?
O2 C1 Dy 61.3(4) . . ?
C2 C1 Dy 177.8(4) . . ?
C6 C2 C3 118.4(5) . . ?
C6 C2 C1 121.3(5) . . ?
C3 C2 C1 120.2(5) . . ?
C2 C3 C4 118.5(6) . . ?
N C4 C3 123.6(6) . . ?
N C5 C6 123.5(6) . . ?
C2 C6 C5 119.0(6) . . ?
O3 C7 O4 126.4(4) . . ?
O3 C7 C7 118.1(5) . 3_556 ?
O4 C7 C7 115.5(5) . 3_556 ?
C1 O1 Dy 92.2(4) . . ?
C1 O2 Dy 91.5(4) . . ?
C7 O3 Dy 119.2(3) . . ?
C7 O4 Dy 134.5(3) . 2_554 ?
C7 O4 Dy 118.9(3) . 3_556 ?
Dy O4 Dy 105.83(12) 2_554 3_556 ?
Dy O5 Dy 120.33(16) . 4_557 ?
C5 N C4 116.9(6) . . ?
C5 N Dy 120.2(4) . 8_665 ?
C4 N Dy 122.8(4) . 8_665 ?

loop_
_geom_bond_atom_site_label_1
_geom_bond_atom_site_label_2
_geom_bond_distance
_geom_bond_site_symmetry_2
_geom_bond_publ_flag
Dy O5 2.238(3) . ?
Dy O5 2.251(4) 4_457 ?
Dy O1 2.407(4) . ?
Dy O3 2.419(4) . ?
Dy O2 2.421(5) . ?
Dy O4 2.438(3) 2 ?
Dy O4 2.444(3) 3_556 ?
Dy N 2.551(6) 8_655 ?
Dy C1 2.757(6) . ?
Dy Dy 3.8940(2) 4_457 ?
Dy Dy 3.8940(2) 4_557 ?
C1 O1 1.256(7) . ?
C1 O2 1.257(7) . ?
C1 C2 1.508(8) . ?
C2 C6 1.382(9) . ?
C2 C3 1.390(8) . ?
C3 C4 1.391(8) . ?
C4 N 1.340(8) . ?
C5 N 1.338(8) . ?
C5 C6 1.390(10) . ?
C7 O3 1.238(6) . ?
C7 O4 1.280(5) . ?
C7 C7 1.522(9) 3_556 ?
O4 Dy 2.438(3) 2_554 ?
O4 Dy 2.444(3) 3_556 ?
O5 Dy 2.251(3) 4_557 ?
N Dy 2.551(6) 8_665 ?
